data_4326113
loop_
_publ_author_name
'Vincent J. Catalano'
'Lyndsay B. Munro'
'Christoph E. Strasser'
'Ahmad F. Samin'

_publ_contact_author_address
;
Department of Chemistry
University of Nevada
Reno, NV  89557
;
_publ_contact_author_email vjc@unr.edu
_publ_contact_author_name 'Professor Vincent J. Catalano'
_publ_contact_author_phone '775 784 1329'
_publ_section_title
;
 Modulation of Metal-Metal Separations in a Series of Ag(I) and Intensely
 Blue Photoluminescent Cu(I) NHC-Bridged Triangular Clusters
;
_journal_name_full 'Inorganic Chemistry'
_journal_page_first 8465
_journal_page_last 8476
_journal_paper_doi 10.1021/ic201053t
_journal_volume 50
_journal_year 2011
_chemical_formula_moiety 'C57 H66 Ag3 N12 O12, C4 H10 O, 3(B F4), 4(C2 H3 N)'
_chemical_formula_sum 'C69 H88 Ag3 B3 F12 N16 O13'
_chemical_formula_weight 1933.6
_chemical_name_common
;
Tris{\h^3^-\m-1,3-bis[(3,4-dimethoxy-2-pyridyl)methyl]imidazol-
2-ylidene}trisilver(I) tetrafluoroborate (diethyl ether)
 acetonitrile tetrasolvate
;
_chemical_name_systematic
; 
Triangulo-tris{\h^3^-\m~2~-1,3-bis[(3,4-dimethoxy-2-
pyridyl-\kN)methyl]-2<i>H</i>-imidazol-2-ylidene-\kC}trisilver(I)
 3(Ag---Ag) tetrafluoroborate (diethyl ether) ethanenitrile
 tetrasolvate
;
_space_group_IT_number 14
_symmetry_cell_setting monoclinic
_symmetry_Int_Tables_number 14
_symmetry_space_group_name_Hall '-P 2ybc'
_symmetry_space_group_name_H-M 'P 1 21/c 1'
_atom_sites_solution_hydrogens geom
_atom_sites_solution_primary direct
_atom_sites_solution_secondary difmap
_audit_creation_method SHELXL-97
_cell_angle_alpha 90.00
_cell_angle_beta 110.102(1)
_cell_angle_gamma 90.00
_cell_formula_units_Z 4
_cell_length_a 28.9522(5)
_cell_length_b 13.0597(2)
_cell_length_c 22.8804(4)
_cell_measurement_reflns_used 8640
_cell_measurement_temperature 99(2)
_cell_measurement_theta_max 20.070
_cell_measurement_theta_min 2.247
_cell_volume 8124.2(2)
_computing_cell_refinement SAINT
_computing_data_collection 'SAINT (Bruker, 2002)'
_computing_data_reduction SAINT
_computing_molecular_graphics 'Diamond 3.2 (Crystal Impact, 2009)'
_computing_structure_refinement 'SHELXL-97 (Sheldrick, 2008)'
_computing_structure_solution 'SHELXS-97 (Sheldrick, 2008)'
_diffrn_ambient_temperature 100(2)
_diffrn_measured_fraction_theta_full 1.000
_diffrn_measured_fraction_theta_max 1.000
_diffrn_measurement_device_type 'Bruker APEX CCD area-detector'
_diffrn_measurement_method '\f- and \w-scans'
_diffrn_radiation_monochromator graphite
_diffrn_radiation_source 'fine-focus sealed tube'
_diffrn_radiation_type MoK\a
_diffrn_radiation_wavelength 0.71073
_diffrn_reflns_av_R_equivalents 0.1264
_diffrn_reflns_av_sigmaI/netI 0.0775
_diffrn_reflns_limit_h_max 34
_diffrn_reflns_limit_h_min -34
_diffrn_reflns_limit_k_max 15
_diffrn_reflns_limit_k_min -15
_diffrn_reflns_limit_l_max 27
_diffrn_reflns_limit_l_min -27
_diffrn_reflns_number 145807
_diffrn_reflns_theta_full 25.00
_diffrn_reflns_theta_max 25.00
_diffrn_reflns_theta_min 1.50
_exptl_absorpt_coefficient_mu 0.813
_exptl_absorpt_correction_T_max 0.745
_exptl_absorpt_correction_T_min 0.650
_exptl_absorpt_correction_type multi-scan
_exptl_absorpt_process_details 'SADABS (Bruker, 2002)'
_exptl_crystal_colour colourless
_exptl_crystal_density_diffrn 1.581
_exptl_crystal_description needle
_exptl_crystal_F_000 3928
_exptl_crystal_size_max 0.10
_exptl_crystal_size_mid 0.05
_exptl_crystal_size_min 0.04
_refine_diff_density_max 1.046
_refine_diff_density_min -0.862
_refine_diff_density_rms 0.118
_refine_ls_extinction_method none
_refine_ls_goodness_of_fit_ref 1.071
_refine_ls_hydrogen_treatment constr
_refine_ls_matrix_type full
_refine_ls_number_parameters 1091
_refine_ls_number_reflns 14316
_refine_ls_number_restraints 61
_refine_ls_restrained_S_all 1.071
_refine_ls_R_factor_all 0.1037
_refine_ls_R_factor_gt 0.0532
_refine_ls_shift/su_max 0.001
_refine_ls_shift/su_mean 0.000
_refine_ls_structure_factor_coef Fsqd
_refine_ls_weighting_details 'calc w=1/[\s^2^(Fo^2^)+(0.0630P)^2^] where P=(Fo^2^+2Fc^2^)/3'
_refine_ls_weighting_scheme calc
_refine_ls_wR_factor_gt 0.1186
_refine_ls_wR_factor_ref 0.1343
_reflns_number_gt 9167
_reflns_number_total 14316
_reflns_threshold_expression I>2\s(I)
_cod_data_source_file ic201053t_si_002_07.cif
_cod_data_source_block Compound-3b.4EtCN
_cod_original_sg_symbol_H-M 'P 21/c'
_cod_database_code 4326113

loop_
_symmetry_equiv_pos_as_xyz
'x, y, z'
'-x, y+1/2, -z+1/2'
'-x, -y, -z'
'x, -y-1/2, z-1/2'

loop_
_atom_site_label
_atom_site_type_symbol
_atom_site_fract_x
_atom_site_fract_y
_atom_site_fract_z
_atom_site_U_iso_or_equiv
_atom_site_adp_type
_atom_site_occupancy
_atom_site_symmetry_multiplicity
_atom_site_calc_flag
_atom_site_refinement_flags
_atom_site_disorder_assembly
_atom_site_disorder_group
Ag1 Ag 0.280715(16) 0.43755(3) 0.12667(2) 0.02673(13) Uani 1 1 d . . .
Ag2 Ag 0.200415(16) 0.54447(3) 0.13157(2) 0.02827(13) Uani 1 1 d . . .
Ag3 Ag 0.293381(15) 0.62564(3) 0.184917(19) 0.02598(13) Uani 1 1 d . . .
N1 N 0.17656(17) 0.3851(3) 0.0273(2) 0.0301(12) Uani 1 1 d . . .
N2 N 0.19074(16) 0.3039(3) 0.1130(2) 0.0277(11) Uani 1 1 d . . .
N3 N 0.29532(16) 0.2720(3) 0.17575(19) 0.0241(11) Uani 1 1 d . . .
N4 N 0.14028(17) 0.5914(4) 0.0346(2) 0.0320(12) Uani 1 1 d . . .
N5 N 0.21339(16) 0.7888(3) 0.1486(2) 0.0292(11) Uani 1 1 d . . .
N6 N 0.20752(16) 0.7117(3) 0.2284(2) 0.0270(11) Uani 1 1 d . . .
N7 N 0.15031(17) 0.5128(4) 0.1957(2) 0.0340(12) Uani 1 1 d . . .
N8 N 0.31325(17) 0.7838(3) 0.1470(2) 0.0284(11) Uani 1 1 d . . .
N9 N 0.37934(17) 0.5386(3) 0.1414(2) 0.0274(11) Uani 1 1 d . . .
N10 N 0.38267(16) 0.4828(3) 0.23061(19) 0.0242(11) Uani 1 1 d . . .
N11 N 0.33992(16) 0.6300(3) 0.2952(2) 0.0258(11) Uani 1 1 d . . .
N12 N 0.31449(17) 0.4082(4) 0.0468(2) 0.0305(11) Uani 1 1 d . . .
O1 O 0.23603(15) 0.0835(3) 0.24088(19) 0.0418(11) Uani 1 1 d . . .
O2 O 0.32910(16) 0.0045(3) 0.27664(19) 0.0425(11) Uani 1 1 d . . .
O3 O 0.10401(14) 0.5302(3) -0.12932(17) 0.0336(10) Uani 1 1 d . . .
O4 O 0.04174(15) 0.6834(3) -0.13404(19) 0.0433(11) Uani 1 1 d . . .
O5 O 0.13047(15) 0.6479(3) 0.32311(19) 0.0387(10) Uani 1 1 d . . .
O6 O 0.04666(16) 0.5371(3) 0.2817(2) 0.0504(12) Uani 1 1 d . . .
O7 O 0.25252(15) 0.9834(3) 0.03914(19) 0.0404(11) Uani 1 1 d . . .
O8 O 0.34642(15) 1.0484(3) 0.07064(19) 0.0402(11) Uani 1 1 d . . .
O9 O 0.41946(15) 0.4640(3) 0.41418(17) 0.0370(10) Uani 1 1 d . . .
O10 O 0.41936(14) 0.6273(3) 0.48357(17) 0.0351(10) Uani 1 1 d . . .
O11 O 0.39200(14) 0.5360(3) -0.02581(17) 0.0325(10) Uani 1 1 d . . .
O12 O 0.37182(15) 0.3624(3) -0.09306(18) 0.0373(10) Uani 1 1 d . . .
C1 C 0.2022(2) 0.3903(4) 0.0891(3) 0.0272(13) Uani 1 1 d . . .
C2 C 0.1489(2) 0.2967(5) 0.0134(3) 0.0470(18) Uani 1 1 d . . .
H2 H 0.1279 0.2757 -0.0267 0.056 Uiso 1 1 calc R . .
C3 C 0.1573(2) 0.2457(5) 0.0670(3) 0.0451(18) Uani 1 1 d . . .
H3 H 0.1431 0.1824 0.0724 0.054 Uiso 1 1 calc R . .
C4 C 0.2119(2) 0.2721(4) 0.1779(2) 0.0300(14) Uani 1 1 d . . .
H4A H 0.1894 0.2228 0.1871 0.036 Uiso 1 1 calc R . .
H4B H 0.2148 0.3326 0.2050 0.036 Uiso 1 1 calc R . .
C5 C 0.2616(2) 0.2234(4) 0.1930(3) 0.0300(14) Uani 1 1 d . . .
C6 C 0.2729(2) 0.1330(4) 0.2266(3) 0.0307(14) Uani 1 1 d . . .
C7 C 0.3197(2) 0.0928(4) 0.2428(3) 0.0324(15) Uani 1 1 d . . .
C8 C 0.3544(2) 0.1426(4) 0.2234(3) 0.0330(15) Uani 1 1 d . . .
H8 H 0.3867 0.1162 0.2326 0.040 Uiso 1 1 calc R . .
C9 C 0.3397(2) 0.2320(4) 0.1901(3) 0.0300(14) Uani 1 1 d . . .
H9 H 0.3630 0.2670 0.1766 0.036 Uiso 1 1 calc R . .
C10 C 0.1763(2) 0.4652(4) -0.0163(3) 0.0296(14) Uani 1 1 d . . .
H10A H 0.1690 0.4349 -0.0582 0.036 Uiso 1 1 calc R . .
H10B H 0.2094 0.4967 -0.0039 0.036 Uiso 1 1 calc R . .
C11 C 0.1388(2) 0.5473(4) -0.0194(3) 0.0257(13) Uani 1 1 d . . .
C12 C 0.1054(2) 0.5778(4) -0.0759(3) 0.0294(14) Uani 1 1 d . . .
C13 C 0.0725(2) 0.6589(5) -0.0775(3) 0.0381(16) Uani 1 1 d . . .
C14 C 0.0751(2) 0.7036(5) -0.0221(3) 0.0386(16) Uani 1 1 d . . .
H14 H 0.0540 0.7588 -0.0212 0.046 Uiso 1 1 calc R . .
C15 C 0.1090(2) 0.6663(5) 0.0320(3) 0.0359(15) Uani 1 1 d . . .
H15 H 0.1100 0.6967 0.0701 0.043 Uiso 1 1 calc R . .
C46 C 0.2422(3) 0.0757(6) 0.3056(3) 0.057(2) Uani 1 1 d . . .
H46A H 0.2712 0.0338 0.3268 0.086 Uiso 1 1 calc R . .
H46B H 0.2130 0.0437 0.3101 0.086 Uiso 1 1 calc R . .
H46C H 0.2466 0.1443 0.3241 0.086 Uiso 1 1 calc R . .
C47 C 0.3791(2) -0.0280(5) 0.3027(3) 0.0453(17) Uani 1 1 d . . .
H47A H 0.3911 -0.0481 0.2692 0.068 Uiso 1 1 calc R . .
H47B H 0.3813 -0.0865 0.3304 0.068 Uiso 1 1 calc R . .
H47C H 0.3992 0.0284 0.3265 0.068 Uiso 1 1 calc R . .
C48 C 0.1279(3) 0.5869(5) -0.1641(3) 0.0478(18) Uani 1 1 d . . .
H48A H 0.1126 0.6547 -0.1741 0.072 Uiso 1 1 calc R . .
H48B H 0.1246 0.5503 -0.2027 0.072 Uiso 1 1 calc R . .
H48C H 0.1628 0.5948 -0.1393 0.072 Uiso 1 1 calc R . .
C49 C 0.0101(2) 0.7713(5) -0.1383(3) 0.0508(18) Uani 1 1 d . . .
H49A H -0.0115 0.7580 -0.1143 0.076 Uiso 1 1 calc R . .
H49B H -0.0098 0.7834 -0.1820 0.076 Uiso 1 1 calc R . .
H49C H 0.0304 0.8318 -0.1215 0.076 Uiso 1 1 calc R . .
C16 C 0.22068(19) 0.6968(4) 0.1778(2) 0.0262(13) Uani 1 1 d . . .
C17 C 0.1959(2) 0.8593(5) 0.1809(3) 0.0454(18) Uani 1 1 d . . .
H17 H 0.1879 0.9289 0.1698 0.054 Uiso 1 1 calc R . .
C18 C 0.1922(2) 0.8113(5) 0.2308(4) 0.0483(19) Uani 1 1 d . . .
H18 H 0.1811 0.8401 0.2619 0.058 Uiso 1 1 calc R . .
C19 C 0.2049(2) 0.6297(5) 0.2698(3) 0.0335(15) Uani 1 1 d . . .
H19A H 0.2089 0.6589 0.3112 0.040 Uiso 1 1 calc R . .
H19B H 0.2325 0.5816 0.2750 0.040 Uiso 1 1 calc R . .
C20 C 0.1569(2) 0.5711(4) 0.2463(3) 0.0273(14) Uani 1 1 d . . .
C21 C 0.1232(2) 0.5797(4) 0.2753(3) 0.0319(14) Uani 1 1 d . . .
C22 C 0.0795(2) 0.5231(5) 0.2525(3) 0.0370(15) Uani 1 1 d . . .
C23 C 0.0728(2) 0.4607(5) 0.2017(3) 0.0460(17) Uani 1 1 d . . .
H23 H 0.0439 0.4202 0.1854 0.055 Uiso 1 1 calc R . .
C24 C 0.1084(2) 0.4583(5) 0.1750(3) 0.0428(17) Uani 1 1 d . . .
H24 H 0.1032 0.4155 0.1398 0.051 Uiso 1 1 calc R . .
C25 C 0.2256(2) 0.8092(5) 0.0930(3) 0.0348(15) Uani 1 1 d . . .
H25A H 0.2037 0.8634 0.0681 0.042 Uiso 1 1 calc R . .
H25B H 0.2203 0.7465 0.0672 0.042 Uiso 1 1 calc R . .
C26 C 0.2788(2) 0.8432(4) 0.1105(3) 0.0277(14) Uani 1 1 d . . .
C27 C 0.2895(2) 0.9312(4) 0.0830(3) 0.0305(14) Uani 1 1 d . . .
C28 C 0.3386(2) 0.9614(4) 0.0971(3) 0.0295(14) Uani 1 1 d . . .
C29 C 0.3743(2) 0.8985(5) 0.1372(3) 0.0330(14) Uani 1 1 d . . .
H29 H 0.4082 0.9154 0.1487 0.040 Uiso 1 1 calc R . .
C30 C 0.3597(2) 0.8112(4) 0.1600(2) 0.0277(14) Uani 1 1 d . . .
H30 H 0.3845 0.7680 0.1866 0.033 Uiso 1 1 calc R . .
C50 C 0.1426(3) 0.6025(6) 0.3833(3) 0.055(2) Uani 1 1 d . . .
H50A H 0.1147 0.5616 0.3851 0.083 Uiso 1 1 calc R . .
H50B H 0.1500 0.6564 0.4150 0.083 Uiso 1 1 calc R . .
H50C H 0.1714 0.5582 0.3912 0.083 Uiso 1 1 calc R . .
C51 C 0.0011(3) 0.4805(6) 0.2590(3) 0.064(2) Uani 1 1 d . . .
H51A H -0.0180 0.5033 0.2168 0.095 Uiso 1 1 calc R . .
H51B H -0.0180 0.4926 0.2864 0.095 Uiso 1 1 calc R . .
H51C H 0.0082 0.4072 0.2585 0.095 Uiso 1 1 calc R . .
C52 C 0.2387(3) 1.0745(5) 0.0614(3) 0.0508(19) Uani 1 1 d . . .
H52A H 0.2203 1.0580 0.0890 0.076 Uiso 1 1 calc R . .
H52B H 0.2180 1.1154 0.0263 0.076 Uiso 1 1 calc R . .
H52C H 0.2682 1.1136 0.0846 0.076 Uiso 1 1 calc R . .
C53 C 0.3967(2) 1.0784(5) 0.0826(3) 0.0472(18) Uani 1 1 d . . .
H53A H 0.4137 1.0847 0.1276 0.071 Uiso 1 1 calc R . .
H53B H 0.3974 1.1444 0.0626 0.071 Uiso 1 1 calc R . .
H53C H 0.4132 1.0266 0.0658 0.071 Uiso 1 1 calc R . .
C31 C 0.3515(2) 0.5189(4) 0.1767(2) 0.0252(13) Uani 1 1 d . . .
C32 C 0.4280(2) 0.5127(4) 0.1738(3) 0.0305(14) Uani 1 1 d . . .
H32 H 0.4548 0.5182 0.1590 0.037 Uiso 1 1 calc R . .
C33 C 0.4300(2) 0.4787(4) 0.2295(3) 0.0290(14) Uani 1 1 d . . .
H33 H 0.4585 0.4560 0.2622 0.035 Uiso 1 1 calc R . .
C34 C 0.3684(2) 0.4579(4) 0.2838(2) 0.0267(13) Uani 1 1 d . . .
H34A H 0.3916 0.4063 0.3097 0.032 Uiso 1 1 calc R . .
H34B H 0.3352 0.4270 0.2689 0.032 Uiso 1 1 calc R . .
C35 C 0.3681(2) 0.5502(4) 0.3234(3) 0.0250(13) Uani 1 1 d . . .
C36 C 0.3949(2) 0.5508(4) 0.3864(3) 0.0262(13) Uani 1 1 d . . .
C37 C 0.3929(2) 0.6351(4) 0.4224(2) 0.0271(13) Uani 1 1 d . . .
C38 C 0.3644(2) 0.7178(4) 0.3937(3) 0.0313(14) Uani 1 1 d . . .
H38 H 0.3625 0.7774 0.4165 0.038 Uiso 1 1 calc R . .
C39 C 0.3385(2) 0.7107(4) 0.3304(3) 0.0310(14) Uani 1 1 d . . .
H39 H 0.3185 0.7671 0.3108 0.037 Uiso 1 1 calc R . .
C40 C 0.3596(2) 0.5687(4) 0.0758(2) 0.0292(14) Uani 1 1 d . . .
H40A H 0.3846 0.6087 0.0651 0.035 Uiso 1 1 calc R . .
H40B H 0.3303 0.6127 0.0687 0.035 Uiso 1 1 calc R . .
C41 C 0.3457(2) 0.4755(4) 0.0351(2) 0.0260(13) Uani 1 1 d . . .
C42 C 0.3637(2) 0.4612(4) -0.0125(2) 0.0264(13) Uani 1 1 d . . .
C43 C 0.3515(2) 0.3726(4) -0.0483(3) 0.0304(14) Uani 1 1 d . . .
C44 C 0.3198(2) 0.3044(5) -0.0360(3) 0.0364(15) Uani 1 1 d . . .
H44 H 0.3103 0.2435 -0.0598 0.044 Uiso 1 1 calc R . .
C45 C 0.3021(2) 0.3255(5) 0.0111(3) 0.0355(15) Uani 1 1 d . . .
H45 H 0.2797 0.2785 0.0185 0.043 Uiso 1 1 calc R . .
C54 C 0.4704(2) 0.4650(5) 0.4218(3) 0.0512(19) Uani 1 1 d . . .
H54A H 0.4742 0.4587 0.3810 0.077 Uiso 1 1 calc R . .
H54B H 0.4869 0.4074 0.4482 0.077 Uiso 1 1 calc R . .
H54C H 0.4852 0.5294 0.4413 0.077 Uiso 1 1 calc R . .
C55 C 0.4194(2) 0.7155(4) 0.5218(3) 0.0397(16) Uani 1 1 d . . .
H55A H 0.4323 0.7750 0.5063 0.060 Uiso 1 1 calc R . .
H55B H 0.4403 0.7016 0.5649 0.060 Uiso 1 1 calc R . .
H55C H 0.3858 0.7297 0.5202 0.060 Uiso 1 1 calc R . .
C56 C 0.4428(2) 0.5081(5) -0.0105(3) 0.0467(17) Uani 1 1 d . . .
H56A H 0.4582 0.5026 0.0348 0.070 Uiso 1 1 calc R . .
H56B H 0.4598 0.5606 -0.0261 0.070 Uiso 1 1 calc R . .
H56C H 0.4450 0.4421 -0.0297 0.070 Uiso 1 1 calc R . .
C57 C 0.3698(3) 0.2625(5) -0.1206(3) 0.0490(19) Uani 1 1 d . . .
H57A H 0.3807 0.2108 -0.0877 0.074 Uiso 1 1 calc R . .
H15S H 0.3914 0.2612 -0.1456 0.074 Uiso 1 1 calc R . .
H57C H 0.3359 0.2477 -0.1474 0.074 Uiso 1 1 calc R . .
B1 B 0.4861(3) 0.2075(5) 0.3115(3) 0.0367(18) Uani 1 1 d D . .
F1 F 0.49172(16) 0.1439(3) 0.36185(19) 0.0713(13) Uani 1 1 d D . .
F2 F 0.52984(14) 0.2532(3) 0.31742(18) 0.0651(12) Uani 1 1 d D . .
F3 F 0.45066(14) 0.2792(3) 0.30797(18) 0.0568(11) Uani 1 1 d D . .
F4 F 0.47158(13) 0.1474(3) 0.25802(17) 0.0544(10) Uani 1 1 d D . .
B2 B 0.0979(3) 0.0765(7) 0.1520(4) 0.045(2) Uani 1 1 d . . .
F5 F 0.11868(17) 0.0317(4) 0.2095(2) 0.0891(15) Uani 1 1 d . . .
F6 F 0.10165(13) 0.1824(3) 0.1577(2) 0.0664(12) Uani 1 1 d . . .
F7 F 0.04873(14) 0.0489(3) 0.1265(2) 0.0699(13) Uani 1 1 d . . .
F8 F 0.12283(13) 0.0423(3) 0.11338(18) 0.0527(10) Uani 1 1 d . . .
B3 B 0.2540(6) 0.6923(11) 0.9441(7) 0.051(8) Uiso 0.627(18) 1 d PD A 1
F9 F 0.2631(4) 0.5897(7) 0.9415(5) 0.074(3) Uani 0.627(18) 1 d PDU A 1
F10 F 0.2438(6) 0.7343(13) 0.8874(6) 0.075(4) Uani 0.627(18) 1 d PDU A 1
F11 F 0.2154(4) 0.7052(9) 0.9653(5) 0.059(3) Uani 0.627(18) 1 d PDU A 1
F12 F 0.2967(5) 0.7331(13) 0.9856(7) 0.080(5) Uani 0.627(18) 1 d PDU A 1
C1S C 0.4713(3) 0.7549(7) 0.3264(4) 0.083(3) Uani 1 1 d . . .
H1S1 H 0.4802 0.6934 0.3081 0.125 Uiso 1 1 calc R . .
H1S2 H 0.4811 0.8159 0.3086 0.125 Uiso 1 1 calc R . .
H1S3 H 0.4357 0.7561 0.3174 0.125 Uiso 1 1 calc R . .
C2S C 0.4964(3) 0.7541(6) 0.3931(5) 0.063(2) Uani 1 1 d . . .
N1S N 0.5154(3) 0.7511(6) 0.4460(4) 0.083(2) Uani 1 1 d . . .
C3S C 0.2857(3) 0.4966(6) 0.4201(3) 0.065(2) Uani 1 1 d . . .
H3S1 H 0.2840 0.5701 0.4111 0.098 Uiso 1 1 calc R . .
H3S2 H 0.3190 0.4791 0.4479 0.098 Uiso 1 1 calc R . .
H3S3 H 0.2619 0.4792 0.4404 0.098 Uiso 1 1 calc R . .
N2S N 0.2645(2) 0.3951(5) 0.3170(3) 0.0605(17) Uani 1 1 d . . .
C4S C 0.2744(3) 0.4393(5) 0.3626(3) 0.0461(18) Uani 1 1 d . . .
C5S C 0.1328(4) 0.2468(10) 0.3069(4) 0.165(7) Uani 1 1 d . . .
H5S1 H 0.1384 0.1760 0.2968 0.247 Uiso 1 1 calc R . .
H5S2 H 0.1344 0.2924 0.2736 0.247 Uiso 1 1 calc R . .
H5S3 H 0.1002 0.2523 0.3109 0.247 Uiso 1 1 calc R . .
C6S C 0.1680(4) 0.2743(7) 0.3617(5) 0.089(3) Uani 1 1 d . . .
N3S N 0.1978(4) 0.2927(7) 0.4106(4) 0.111(3) Uani 1 1 d . . .
C11S C -0.0346(5) 0.5915(13) -0.0092(6) 0.215(9) Uani 1 1 d . . .
H11A H -0.0557 0.5311 -0.0223 0.323 Uiso 1 1 calc R . .
H11B H -0.0041 0.5809 -0.0178 0.323 Uiso 1 1 calc R . .
H11C H -0.0518 0.6517 -0.0320 0.323 Uiso 1 1 calc R . .
C12S C -0.0230(5) 0.6078(12) 0.0578(8) 0.204(8) Uani 1 1 d . . .
H12A H -0.0067 0.5465 0.0800 0.244 Uiso 1 1 calc R . .
H12B H -0.0538 0.6164 0.0660 0.244 Uiso 1 1 calc R . .
C13S C 0.0074(11) 0.7240(11) 0.1496(5) 0.43(2) Uani 1 1 d . . .
H13A H -0.0206 0.7666 0.1489 0.510 Uiso 1 1 calc R . .
H13B H 0.0102 0.6635 0.1760 0.510 Uiso 1 1 calc R . .
C14S C 0.0563(4) 0.7843(10) 0.1638(5) 0.139(5) Uani 1 1 d . . .
H14A H 0.0669 0.8103 0.2065 0.209 Uiso 1 1 calc R . .
H14B H 0.0512 0.8419 0.1348 0.209 Uiso 1 1 calc R . .
H14C H 0.0817 0.7388 0.1589 0.209 Uiso 1 1 calc R . .
O1S O 0.0094(3) 0.6992(7) 0.0834(5) 0.159(3) Uani 1 1 d . . .
B3A B 0.2626(8) 0.7009(12) 0.9483(9) 0.022(8) Uiso 0.373(18) 1 d PD A 3
F9A F 0.2829(6) 0.6248(14) 0.9237(9) 0.088(5) Uani 0.373(18) 1 d PDU A 3
F10A F 0.2331(11) 0.759(2) 0.9018(12) 0.094(8) Uani 0.373(18) 1 d PDU A 3
F11A F 0.2361(7) 0.6610(14) 0.9823(7) 0.056(4) Uani 0.373(18) 1 d PDU A 3
F12A F 0.2998(8) 0.7636(19) 0.9853(11) 0.055(5) Uani 0.373(18) 1 d PDU A 3
C8S C 0.0326(12) 0.408(2) 0.4771(15) 0.066(8) Uiso 0.352(12) 1 d PD B 2
N5S N 0.0803(5) 0.3672(10) 0.3993(6) 0.103(5) Uiso 0.648(12) 1 d P B 1
C10S C 0.0656(5) 0.3987(11) 0.4352(7) 0.070(4) Uiso 0.648(12) 1 d PD B 1
C7S C 0.0152(11) 0.336(2) 0.4933(13) 0.111(11) Uiso 0.352(12) 1 d PD B 2
H7S1 H 0.0208 0.2748 0.4722 0.166 Uiso 0.352(12) 1 calc PR B 2
H7S2 H -0.0203 0.3471 0.4827 0.166 Uiso 0.352(12) 1 calc PR B 2
H7S3 H 0.0305 0.3278 0.5384 0.166 Uiso 0.352(12) 1 calc PR B 2
N4S N 0.0708(13) 0.475(3) 0.4673(15) 0.146(13) Uiso 0.352(12) 1 d P B 2
C9S C 0.0429(12) 0.429(2) 0.4662(16) 0.181(15) Uiso 0.648(12) 1 d PD B 1
H9S1 H 0.0131 0.4641 0.4395 0.271 Uiso 0.648(12) 1 calc PR B 1
H9S2 H 0.0632 0.4776 0.4972 0.271 Uiso 0.648(12) 1 calc PR B 1
H9S3 H 0.0337 0.3716 0.4873 0.271 Uiso 0.648(12) 1 calc PR B 1

loop_
_atom_site_aniso_label
_atom_site_aniso_U_11
_atom_site_aniso_U_22
_atom_site_aniso_U_33
_atom_site_aniso_U_23
_atom_site_aniso_U_13
_atom_site_aniso_U_12
Ag1 0.0328(3) 0.0224(2) 0.0280(3) -0.00192(19) 0.0143(2) -0.00197(19)
Ag2 0.0311(3) 0.0273(3) 0.0277(3) -0.0048(2) 0.0117(2) -0.0023(2)
Ag3 0.0309(3) 0.0210(2) 0.0268(3) -0.00019(19) 0.0110(2) 0.00168(19)
N1 0.047(3) 0.023(3) 0.021(3) 0.001(2) 0.013(2) -0.004(2)
N2 0.032(3) 0.029(3) 0.022(3) 0.006(2) 0.009(2) -0.001(2)
N3 0.023(3) 0.026(3) 0.020(3) -0.005(2) 0.002(2) -0.006(2)
N4 0.038(3) 0.032(3) 0.030(3) -0.001(2) 0.018(2) 0.001(2)
N5 0.027(3) 0.021(3) 0.041(3) 0.005(2) 0.012(2) 0.006(2)
N6 0.033(3) 0.024(3) 0.026(3) -0.004(2) 0.013(2) -0.005(2)
N7 0.038(3) 0.037(3) 0.033(3) -0.005(2) 0.019(2) -0.011(2)
N8 0.029(3) 0.026(3) 0.029(3) 0.004(2) 0.008(2) 0.004(2)
N9 0.044(3) 0.021(3) 0.026(3) -0.001(2) 0.023(2) -0.005(2)
N10 0.034(3) 0.023(3) 0.019(3) 0.001(2) 0.012(2) 0.001(2)
N11 0.029(3) 0.020(3) 0.029(3) -0.001(2) 0.011(2) 0.002(2)
N12 0.038(3) 0.028(3) 0.030(3) 0.000(2) 0.016(2) -0.004(2)
O1 0.046(3) 0.037(3) 0.041(3) 0.006(2) 0.014(2) -0.008(2)
O2 0.057(3) 0.025(2) 0.044(3) 0.011(2) 0.015(2) -0.002(2)
O3 0.039(2) 0.033(2) 0.029(2) -0.0053(19) 0.0113(19) -0.0058(19)
O4 0.042(3) 0.045(3) 0.037(3) 0.002(2) 0.006(2) 0.008(2)
O5 0.043(3) 0.040(3) 0.036(3) -0.013(2) 0.018(2) -0.007(2)
O6 0.045(3) 0.064(3) 0.049(3) -0.020(2) 0.026(2) -0.023(2)
O7 0.046(3) 0.031(2) 0.045(3) 0.006(2) 0.015(2) 0.005(2)
O8 0.046(3) 0.031(2) 0.045(3) 0.009(2) 0.017(2) -0.007(2)
O9 0.053(3) 0.026(2) 0.027(2) 0.0009(18) 0.006(2) 0.009(2)
O10 0.050(3) 0.029(2) 0.026(2) -0.0049(19) 0.012(2) 0.0057(19)
O11 0.041(3) 0.026(2) 0.038(2) 0.0034(19) 0.022(2) 0.0016(19)
O12 0.065(3) 0.026(2) 0.035(2) -0.0019(19) 0.034(2) 0.003(2)
C1 0.040(4) 0.022(3) 0.028(3) 0.005(3) 0.022(3) 0.003(3)
C2 0.067(5) 0.032(4) 0.031(4) -0.006(3) 0.003(3) -0.017(3)
C3 0.058(5) 0.037(4) 0.031(4) 0.000(3) 0.003(3) -0.022(3)
C4 0.041(4) 0.029(3) 0.022(3) 0.005(3) 0.012(3) -0.003(3)
C5 0.029(3) 0.032(4) 0.029(3) -0.004(3) 0.011(3) -0.009(3)
C6 0.033(4) 0.027(3) 0.032(4) -0.002(3) 0.011(3) -0.009(3)
C7 0.046(4) 0.020(3) 0.031(4) 0.000(3) 0.012(3) -0.007(3)
C8 0.038(4) 0.025(3) 0.034(4) -0.006(3) 0.009(3) 0.001(3)
C9 0.035(4) 0.025(3) 0.033(4) -0.002(3) 0.015(3) -0.005(3)
C10 0.042(4) 0.025(3) 0.023(3) -0.002(3) 0.012(3) -0.001(3)
C11 0.027(3) 0.027(3) 0.025(3) 0.000(3) 0.011(3) -0.006(3)
C12 0.030(3) 0.033(3) 0.024(3) -0.003(3) 0.009(3) -0.007(3)
C13 0.032(4) 0.035(4) 0.041(4) 0.001(3) 0.005(3) -0.004(3)
C14 0.027(4) 0.045(4) 0.043(4) -0.004(3) 0.012(3) 0.006(3)
C15 0.041(4) 0.039(4) 0.033(4) -0.008(3) 0.019(3) -0.003(3)
C46 0.061(5) 0.078(6) 0.038(4) 0.015(4) 0.025(4) -0.011(4)
C47 0.060(5) 0.034(4) 0.038(4) 0.009(3) 0.013(3) 0.009(3)
C48 0.064(5) 0.051(4) 0.033(4) 0.002(3) 0.023(4) -0.003(4)
C49 0.046(4) 0.046(4) 0.055(5) 0.002(4) 0.011(4) 0.016(3)
C16 0.024(3) 0.033(3) 0.019(3) 0.000(3) 0.004(3) -0.005(3)
C17 0.044(4) 0.025(4) 0.075(5) -0.010(4) 0.031(4) 0.002(3)
C18 0.056(5) 0.028(4) 0.079(5) -0.015(4) 0.047(4) -0.002(3)
C19 0.033(4) 0.048(4) 0.023(3) -0.004(3) 0.016(3) -0.003(3)
C20 0.031(3) 0.027(3) 0.020(3) -0.006(3) 0.005(3) -0.003(3)
C21 0.042(4) 0.031(3) 0.030(4) -0.004(3) 0.022(3) -0.002(3)
C22 0.038(4) 0.042(4) 0.039(4) -0.005(3) 0.023(3) -0.005(3)
C23 0.045(4) 0.054(4) 0.046(4) -0.012(4) 0.024(3) -0.018(3)
C24 0.056(4) 0.044(4) 0.036(4) -0.020(3) 0.026(3) -0.022(3)
C25 0.039(4) 0.033(4) 0.026(3) 0.012(3) 0.004(3) 0.001(3)
C26 0.027(3) 0.030(3) 0.026(3) -0.005(3) 0.008(3) -0.004(3)
C27 0.035(4) 0.032(4) 0.022(3) 0.000(3) 0.007(3) 0.002(3)
C28 0.037(4) 0.025(3) 0.027(3) 0.003(3) 0.012(3) 0.003(3)
C29 0.031(3) 0.039(4) 0.029(3) -0.004(3) 0.012(3) -0.003(3)
C30 0.039(4) 0.019(3) 0.026(3) 0.003(3) 0.011(3) 0.006(3)
C50 0.071(5) 0.063(5) 0.035(4) -0.014(4) 0.022(4) -0.019(4)
C51 0.047(5) 0.084(6) 0.067(5) -0.022(4) 0.030(4) -0.037(4)
C52 0.061(5) 0.044(4) 0.051(5) 0.001(4) 0.023(4) -0.008(4)
C53 0.050(4) 0.036(4) 0.056(5) 0.006(3) 0.018(4) -0.015(3)
C31 0.044(4) 0.011(3) 0.025(3) 0.002(2) 0.018(3) -0.001(3)
C32 0.025(3) 0.035(4) 0.037(4) -0.004(3) 0.018(3) -0.004(3)
C33 0.030(3) 0.029(3) 0.029(4) -0.002(3) 0.012(3) 0.002(3)
C34 0.041(4) 0.015(3) 0.023(3) 0.002(2) 0.010(3) 0.001(3)
C35 0.032(3) 0.016(3) 0.032(3) -0.007(3) 0.017(3) -0.003(3)
C36 0.032(3) 0.020(3) 0.023(3) 0.007(3) 0.006(3) 0.005(3)
C37 0.037(3) 0.027(3) 0.019(3) -0.005(3) 0.012(3) -0.005(3)
C38 0.042(4) 0.025(3) 0.029(4) -0.005(3) 0.016(3) 0.001(3)
C39 0.041(4) 0.019(3) 0.034(4) -0.001(3) 0.015(3) 0.000(3)
C40 0.043(4) 0.030(3) 0.021(3) 0.007(3) 0.019(3) -0.001(3)
C41 0.031(3) 0.029(3) 0.022(3) 0.003(3) 0.014(3) 0.000(3)
C42 0.032(3) 0.025(3) 0.024(3) 0.003(3) 0.012(3) 0.002(3)
C43 0.042(4) 0.027(3) 0.023(3) 0.001(3) 0.012(3) -0.001(3)
C44 0.050(4) 0.030(4) 0.031(4) -0.008(3) 0.016(3) -0.004(3)
C45 0.050(4) 0.033(4) 0.030(4) -0.010(3) 0.022(3) -0.013(3)
C54 0.058(5) 0.054(5) 0.032(4) -0.005(3) 0.004(3) 0.021(4)
C55 0.059(4) 0.029(4) 0.032(4) -0.010(3) 0.017(3) 0.005(3)
C56 0.039(4) 0.047(4) 0.059(5) 0.006(4) 0.023(3) 0.000(3)
C57 0.083(5) 0.033(4) 0.051(4) -0.007(3) 0.048(4) 0.001(4)
B1 0.041(5) 0.039(4) 0.036(5) -0.006(4) 0.021(4) 0.000(4)
F1 0.093(3) 0.064(3) 0.073(3) 0.021(2) 0.050(3) 0.031(2)
F2 0.049(3) 0.090(3) 0.062(3) -0.029(2) 0.025(2) -0.027(2)
F3 0.061(3) 0.044(2) 0.073(3) 0.003(2) 0.032(2) 0.015(2)
F4 0.045(2) 0.068(3) 0.053(2) -0.020(2) 0.0195(19) -0.007(2)
B2 0.047(5) 0.050(5) 0.039(5) 0.004(4) 0.016(4) 0.003(4)
F5 0.086(3) 0.128(4) 0.054(3) 0.026(3) 0.026(3) -0.004(3)
F6 0.044(2) 0.061(3) 0.093(3) -0.021(2) 0.021(2) -0.001(2)
F7 0.039(2) 0.068(3) 0.101(3) -0.023(2) 0.021(2) -0.006(2)
F8 0.057(2) 0.042(2) 0.069(3) 0.0129(19) 0.035(2) 0.0097(19)
F9 0.071(6) 0.055(5) 0.098(6) 0.006(4) 0.031(5) 0.015(4)
F10 0.064(7) 0.111(10) 0.043(6) 0.041(6) 0.011(4) -0.002(6)
F11 0.053(6) 0.072(7) 0.059(6) -0.004(5) 0.026(5) 0.000(4)
F12 0.057(6) 0.089(11) 0.074(6) 0.034(6) -0.003(5) -0.029(6)
C1S 0.085(6) 0.105(7) 0.071(6) 0.014(5) 0.043(5) 0.028(5)
C2S 0.074(6) 0.053(5) 0.072(6) -0.001(5) 0.035(5) 0.008(4)
N1S 0.105(6) 0.080(5) 0.062(5) -0.014(4) 0.024(5) 0.001(4)
C3S 0.081(6) 0.077(6) 0.045(5) -0.006(4) 0.031(4) -0.004(5)
N2S 0.085(5) 0.053(4) 0.043(4) 0.001(3) 0.022(4) 0.000(4)
C4S 0.051(4) 0.047(5) 0.043(5) 0.006(4) 0.019(4) 0.003(4)
C5S 0.198(13) 0.173(12) 0.054(7) -0.038(7) -0.045(8) 0.096(10)
C6S 0.122(9) 0.069(6) 0.078(8) 0.009(6) 0.037(7) 0.025(6)
N3S 0.136(8) 0.117(7) 0.092(7) 0.013(6) 0.056(6) -0.026(6)
C11S 0.213(16) 0.36(2) 0.078(9) -0.085(12) 0.053(10) -0.188(15)
C12S 0.174(14) 0.174(14) 0.199(16) 0.066(13) -0.017(12) -0.104(12)
C13S 0.97(6) 0.128(13) 0.027(7) -0.016(7) -0.019(17) -0.20(2)
C14S 0.132(10) 0.163(12) 0.101(9) -0.020(8) 0.011(8) 0.081(9)
O1S 0.107(6) 0.125(7) 0.238(11) 0.000(7) 0.052(7) 0.003(5)
F9A 0.095(10) 0.055(9) 0.146(12) -0.012(8) 0.083(9) 0.004(8)
F10A 0.083(13) 0.113(13) 0.076(13) 0.062(12) 0.014(10) 0.031(9)
F11A 0.066(9) 0.054(9) 0.062(8) -0.001(6) 0.040(7) -0.024(7)
F12A 0.065(9) 0.053(11) 0.065(9) -0.028(8) 0.044(7) -0.035(7)

loop_
_atom_type_symbol
_atom_type_description
_atom_type_scat_dispersion_real
_atom_type_scat_dispersion_imag
_atom_type_scat_source
C C 0.0033 0.0016 'International Tables Vol C Tables 4.2.6.8 and 6.1.1.4'
H H 0.0000 0.0000 'International Tables Vol C Tables 4.2.6.8 and 6.1.1.4'
B B 0.0013 0.0007 'International Tables Vol C Tables 4.2.6.8 and 6.1.1.4'
N N 0.0061 0.0033 'International Tables Vol C Tables 4.2.6.8 and 6.1.1.4'
O O 0.0106 0.0060 'International Tables Vol C Tables 4.2.6.8 and 6.1.1.4'
F F 0.0171 0.0103 'International Tables Vol C Tables 4.2.6.8 and 6.1.1.4'
Ag Ag -0.8971 1.1015 'International Tables Vol C Tables 4.2.6.8 and 6.1.1.4'

loop_
_geom_angle_atom_site_label_1
_geom_angle_atom_site_label_2
_geom_angle_atom_site_label_3
_geom_angle
C1 Ag1 C31 164.28(19)
C1 Ag1 N12 107.08(18)
C31 Ag1 N12 85.63(17)
C1 Ag1 N3 85.60(17)
C31 Ag1 N3 101.78(17)
N12 Ag1 N3 99.25(15)
C1 Ag1 Ag2 52.39(14)
C31 Ag1 Ag2 112.10(14)
N12 Ag1 Ag2 133.61(11)
N3 Ag1 Ag2 116.95(11)
C1 Ag1 Ag3 112.49(14)
C31 Ag1 Ag3 52.05(13)
N12 Ag1 Ag3 119.52(11)
N3 Ag1 Ag3 127.00(10)
Ag2 Ag1 Ag3 60.098(15)
C16 Ag2 C1 164.2(2)
C16 Ag2 N4 101.58(18)
C1 Ag2 N4 86.88(18)
C16 Ag2 N7 88.87(18)
C1 Ag2 N7 102.48(18)
N4 Ag2 N7 102.09(16)
C16 Ag2 Ag1 112.55(14)
C1 Ag2 Ag1 51.73(14)
N4 Ag2 Ag1 116.77(11)
N7 Ag2 Ag1 128.91(12)
C16 Ag2 Ag3 52.44(14)
C1 Ag2 Ag3 111.88(14)
N4 Ag2 Ag3 127.10(11)
N7 Ag2 Ag3 119.57(11)
Ag1 Ag2 Ag3 60.154(15)
C31 Ag3 C16 163.51(19)
C31 Ag3 N8 103.09(17)
C16 Ag3 N8 87.28(18)
C31 Ag3 N11 86.38(17)
C16 Ag3 N11 103.73(17)
N8 Ag3 N11 103.95(15)
C31 Ag3 Ag2 111.75(14)
C16 Ag3 Ag2 51.77(14)
N8 Ag3 Ag2 119.52(11)
N11 Ag3 Ag2 125.45(10)
C31 Ag3 Ag1 52.04(14)
C16 Ag3 Ag1 111.47(14)
N8 Ag3 Ag1 127.17(11)
N11 Ag3 Ag1 117.32(10)
Ag2 Ag3 Ag1 59.748(15)
C1 N1 C2 110.4(5)
C1 N1 C10 123.8(5)
C2 N1 C10 125.6(5)
C1 N2 C3 110.9(5)
C1 N2 C4 125.3(5)
C3 N2 C4 123.7(5)
C9 N3 C5 119.2(5)
C9 N3 Ag1 118.2(4)
C5 N3 Ag1 122.5(4)
C15 N4 C11 118.0(5)
C15 N4 Ag2 120.2(4)
C11 N4 Ag2 121.8(4)
C16 N5 C17 110.5(5)
C16 N5 C25 123.3(5)
C17 N5 C25 126.1(5)
C16 N6 C18 111.1(5)
C16 N6 C19 123.2(5)
C18 N6 C19 125.4(5)
C24 N7 C20 116.5(5)
C24 N7 Ag2 122.2(4)
C20 N7 Ag2 119.1(4)
C26 N8 C30 118.3(5)
C26 N8 Ag3 121.2(4)
C30 N8 Ag3 120.4(4)
C31 N9 C32 109.8(5)
C31 N9 C40 124.3(5)
C32 N9 C40 125.4(5)
C31 N10 C33 110.9(4)
C31 N10 C34 123.8(5)
C33 N10 C34 125.2(5)
C39 N11 C35 117.4(5)
C39 N11 Ag3 121.8(4)
C35 N11 Ag3 120.8(3)
C45 N12 C41 117.7(5)
C45 N12 Ag1 120.5(4)
C41 N12 Ag1 121.7(4)
C6 O1 C46 116.5(5)
C7 O2 C47 117.6(5)
C12 O3 C48 113.1(4)
C13 O4 C49 116.9(5)
C21 O5 C50 114.8(5)
C22 O6 C51 117.7(5)
C27 O7 C52 113.8(5)
C28 O8 C53 117.4(5)
C36 O9 C54 113.5(5)
C37 O10 C55 116.7(4)
C42 O11 C56 113.9(4)
C43 O12 C57 117.3(4)
N2 C1 N1 105.1(5)
N2 C1 Ag1 116.0(4)
N1 C1 Ag1 122.5(4)
N2 C1 Ag2 122.1(4)
N1 C1 Ag2 114.2(4)
Ag1 C1 Ag2 75.88(18)
C3 C2 N1 107.2(5)
C3 C2 H2 126.4
N1 C2 H2 126.4
C2 C3 N2 106.3(5)
C2 C3 H3 126.8
N2 C3 H3 126.8
N2 C4 C5 112.9(5)
N2 C4 H4A 109.0
C5 C4 H4A 109.0
N2 C4 H4B 109.0
C5 C4 H4B 109.0
H4A C4 H4B 107.8
N3 C5 C6 120.8(5)
N3 C5 C4 118.1(5)
C6 C5 C4 121.0(5)
C7 C6 O1 121.7(5)
C7 C6 C5 119.9(5)
O1 C6 C5 118.4(5)
O2 C7 C6 117.4(5)
O2 C7 C8 123.5(6)
C6 C7 C8 119.1(5)
C9 C8 C7 116.9(6)
C9 C8 H8 121.6
C7 C8 H8 121.6
N3 C9 C8 124.2(5)
N3 C9 H9 117.9
C8 C9 H9 117.9
N1 C10 C11 112.3(5)
N1 C10 H10A 109.1
C11 C10 H10A 109.1
N1 C10 H10B 109.1
C11 C10 H10B 109.1
H10A C10 H10B 107.9
N4 C11 C12 121.7(5)
N4 C11 C10 117.6(5)
C12 C11 C10 120.7(5)
O3 C12 C11 120.3(5)
O3 C12 C13 120.4(5)
C11 C12 C13 119.3(5)
O4 C13 C14 126.7(6)
O4 C13 C12 115.2(6)
C14 C13 C12 118.1(6)
C13 C14 C15 118.3(6)
C13 C14 H14 120.9
C15 C14 H14 120.9
N4 C15 C14 124.6(6)
N4 C15 H15 117.7
C14 C15 H15 117.7
O1 C46 H46A 109.5
O1 C46 H46B 109.5
H46A C46 H46B 109.5
O1 C46 H46C 109.5
H46A C46 H46C 109.5
H46B C46 H46C 109.5
O2 C47 H47A 109.5
O2 C47 H47B 109.5
H47A C47 H47B 109.5
O2 C47 H47C 109.5
H47A C47 H47C 109.5
H47B C47 H47C 109.5
O3 C48 H48A 109.5
O3 C48 H48B 109.5
H48A C48 H48B 109.5
O3 C48 H48C 109.5
H48A C48 H48C 109.5
H48B C48 H48C 109.5
O4 C49 H49A 109.5
O4 C49 H49B 109.5
H49A C49 H49B 109.5
O4 C49 H49C 109.5
H49A C49 H49C 109.5
H49B C49 H49C 109.5
N6 C16 N5 104.6(5)
N6 C16 Ag2 115.3(4)
N5 C16 Ag2 125.8(4)
N6 C16 Ag3 121.9(4)
N5 C16 Ag3 112.6(4)
Ag2 C16 Ag3 75.78(18)
C18 C17 N5 107.3(6)
C18 C17 H17 126.4
N5 C17 H17 126.4
C17 C18 N6 106.6(6)
C17 C18 H18 126.7
N6 C18 H18 126.7
N6 C19 C20 112.9(5)
N6 C19 H19A 109.0
C20 C19 H19A 109.0
N6 C19 H19B 109.0
C20 C19 H19B 109.0
H19A C19 H19B 107.8
N7 C20 C21 123.5(5)
N7 C20 C19 115.7(5)
C21 C20 C19 120.7(5)
C20 C21 O5 120.2(5)
C20 C21 C22 119.0(5)
O5 C21 C22 120.7(5)
O6 C22 C23 125.4(6)
O6 C22 C21 116.4(5)
C23 C22 C21 118.2(5)
C24 C23 C22 118.7(6)
C24 C23 H23 120.6
C22 C23 H23 120.6
N7 C24 C23 124.0(6)
N7 C24 H24 118.0
C23 C24 H24 118.0
N5 C25 C26 110.6(4)
N5 C25 H25A 109.5
C26 C25 H25A 109.5
N5 C25 H25B 109.5
C26 C25 H25B 109.5
H25A C25 H25B 108.1
N8 C26 C27 122.5(5)
N8 C26 C25 118.4(5)
C27 C26 C25 118.9(5)
O7 C27 C26 120.1(5)
O7 C27 C28 120.3(5)
C26 C27 C28 119.5(5)
O8 C28 C29 126.5(5)
O8 C28 C27 116.7(5)
C29 C28 C27 116.9(5)
C30 C29 C28 118.8(5)
C30 C29 H29 120.6
C28 C29 H29 120.6
N8 C30 C29 123.9(5)
N8 C30 H30 118.0
C29 C30 H30 118.0
O5 C50 H50A 109.5
O5 C50 H50B 109.5
H50A C50 H50B 109.5
O5 C50 H50C 109.5
H50A C50 H50C 109.5
H50B C50 H50C 109.5
O6 C51 H51A 109.5
O6 C51 H51B 109.5
H51A C51 H51B 109.5
O6 C51 H51C 109.5
H51A C51 H51C 109.5
H51B C51 H51C 109.5
O7 C52 H52A 109.5
O7 C52 H52B 109.5
H52A C52 H52B 109.5
O7 C52 H52C 109.5
H52A C52 H52C 109.5
H52B C52 H52C 109.5
O8 C53 H53A 109.5
O8 C53 H53B 109.5
H53A C53 H53B 109.5
O8 C53 H53C 109.5
H53A C53 H53C 109.5
H53B C53 H53C 109.5
N10 C31 N9 105.5(5)
N10 C31 Ag1 120.8(4)
N9 C31 Ag1 114.5(4)
N10 C31 Ag3 115.4(4)
N9 C31 Ag3 123.5(4)
Ag1 C31 Ag3 75.91(18)
C33 C32 N9 107.1(5)
C33 C32 H32 126.5
N9 C32 H32 126.5
C32 C33 N10 106.7(5)
C32 C33 H33 126.6
N10 C33 H33 126.6
N10 C34 C35 112.8(4)
N10 C34 H34A 109.0
C35 C34 H34A 109.0
N10 C34 H34B 109.0
C35 C34 H34B 109.0
H34A C34 H34B 107.8
N11 C35 C36 121.9(5)
N11 C35 C34 117.3(5)
C36 C35 C34 120.8(5)
O9 C36 C35 119.6(5)
O9 C36 C37 120.1(5)
C35 C36 C37 119.9(5)
O10 C37 C38 126.0(5)
O10 C37 C36 115.5(5)
C38 C37 C36 118.6(5)
C37 C38 C39 117.7(5)
C37 C38 H38 121.1
C39 C38 H38 121.1
N11 C39 C38 124.4(5)
N11 C39 H39 117.8
C38 C39 H39 117.8
N9 C40 C41 110.1(4)
N9 C40 H40A 109.6
C41 C40 H40A 109.6
N9 C40 H40B 109.6
C41 C40 H40B 109.6
H40A C40 H40B 108.1
N12 C41 C42 122.0(5)
N12 C41 C40 117.3(5)
C42 C41 C40 120.6(5)
C41 C42 O11 119.8(5)
C41 C42 C43 119.5(5)
O11 C42 C43 120.6(5)
O12 C43 C44 125.9(5)
O12 C43 C42 116.1(5)
C44 C43 C42 118.0(5)
C45 C44 C43 119.2(6)
C45 C44 H44 120.4
C43 C44 H44 120.4
N12 C45 C44 123.5(6)
N12 C45 H45 118.2
C44 C45 H45 118.2
O9 C54 H54A 109.5
O9 C54 H54B 109.5
H54A C54 H54B 109.5
O9 C54 H54C 109.5
H54A C54 H54C 109.5
H54B C54 H54C 109.5
O10 C55 H55A 109.5
O10 C55 H55B 109.5
H55A C55 H55B 109.5
O10 C55 H55C 109.5
H55A C55 H55C 109.5
H55B C55 H55C 109.5
O11 C56 H56A 109.5
O11 C56 H56B 109.5
H56A C56 H56B 109.5
O11 C56 H56C 109.5
H56A C56 H56C 109.5
H56B C56 H56C 109.5
O12 C57 H57A 109.5
O12 C57 H15S 109.5
H57A C57 H15S 109.5
O12 C57 H57C 109.5
H57A C57 H57C 109.5
H15S C57 H57C 109.5
F2 B1 F3 110.9(6)
F2 B1 F1 109.9(6)
F3 B1 F1 109.4(5)
F2 B1 F4 108.8(5)
F3 B1 F4 109.9(5)
F1 B1 F4 107.9(5)
F5 B2 F7 109.9(6)
F5 B2 F6 109.8(6)
F7 B2 F6 109.5(6)
F5 B2 F8 108.6(6)
F7 B2 F8 109.4(6)
F6 B2 F8 109.7(6)
F10 B3 F9 109.7(11)
F10 B3 F11 110.9(12)
F9 B3 F11 109.2(12)
F10 B3 F12 110.7(13)
F9 B3 F12 105.5(12)
F11 B3 F12 110.8(12)
C2S C1S H1S1 109.5
C2S C1S H1S2 109.5
H1S1 C1S H1S2 109.5
C2S C1S H1S3 109.5
H1S1 C1S H1S3 109.5
H1S2 C1S H1S3 109.5
N1S C2S C1S 177.9(10)
C4S C3S H3S1 109.5
C4S C3S H3S2 109.5
H3S1 C3S H3S2 109.5
C4S C3S H3S3 109.5
H3S1 C3S H3S3 109.5
H3S2 C3S H3S3 109.5
N2S C4S C3S 178.6(8)
C6S C5S H5S1 109.5
C6S C5S H5S2 109.5
H5S1 C5S H5S2 109.5
C6S C5S H5S3 109.5
H5S1 C5S H5S3 109.5
H5S2 C5S H5S3 109.5
N3S C6S C5S 176.0(12)
C12S C11S H11A 109.5
C12S C11S H11B 109.5
H11A C11S H11B 109.5
C12S C11S H11C 109.5
H11A C11S H11C 109.5
H11B C11S H11C 109.5
C11S C12S O1S 114.3(12)
C11S C12S H12A 108.7
O1S C12S H12A 108.7
C11S C12S H12B 108.7
O1S C12S H12B 108.7
H12A C12S H12B 107.6
C14S C13S O1S 88.4(16)
C14S C13S H13A 113.9
O1S C13S H13A 113.9
C14S C13S H13B 113.9
O1S C13S H13B 113.9
H13A C13S H13B 111.1
C13S C14S H14A 109.5
C13S C14S H14B 109.5
H14A C14S H14B 109.5
C13S C14S H14C 109.5
H14A C14S H14C 109.5
H14B C14S H14C 109.5
C12S O1S C13S 108.4(12)
F10A B3A F11A 109.7(17)
F10A B3A F9A 109.2(15)
F11A B3A F9A 111.2(14)
F10A B3A F12A 107.4(18)
F11A B3A F12A 110.3(14)
F9A B3A F12A 108.9(15)
C7S C8S N4S 159(3)
N5S C10S C9S 170(3)
C8S C7S H7S1 109.5
C8S C7S H7S2 109.5
H7S1 C7S H7S2 109.5
C8S C7S H7S3 109.5
H7S1 C7S H7S3 109.5
H7S2 C7S H7S3 109.5
C10S C9S H9S1 109.5
C10S C9S H9S2 109.5
H9S1 C9S H9S2 109.5
C10S C9S H9S3 109.5
H9S1 C9S H9S3 109.5
H9S2 C9S H9S3 109.5

loop_
_geom_bond_atom_site_label_1
_geom_bond_atom_site_label_2
_geom_bond_distance
Ag1 C1 2.224(6)
Ag1 C31 2.242(6)
Ag1 N12 2.381(5)
Ag1 N3 2.405(4)
Ag1 Ag2 2.7471(6)
Ag1 Ag3 2.7584(6)
Ag2 C16 2.234(5)
Ag2 C1 2.244(5)
Ag2 N4 2.382(5)
Ag2 N7 2.427(4)
Ag2 Ag3 2.7568(6)
Ag3 C31 2.242(5)
Ag3 C16 2.255(5)
Ag3 N8 2.386(5)
Ag3 N11 2.418(4)
N1 C1 1.354(7)
N1 C2 1.378(7)
N1 C10 1.443(7)
N2 C1 1.343(6)
N2 C3 1.386(7)
N2 C4 1.459(6)
N3 C9 1.320(7)
N3 C5 1.333(7)
N4 C15 1.320(7)
N4 C11 1.349(7)
N5 C16 1.356(7)
N5 C17 1.384(7)
N5 C25 1.456(7)
N6 C16 1.352(7)
N6 C18 1.383(7)
N6 C19 1.449(7)
N7 C24 1.344(7)
N7 C20 1.345(7)
N8 C26 1.311(7)
N8 C30 1.324(7)
N9 C31 1.347(6)
N9 C32 1.390(7)
N9 C40 1.464(7)
N10 C31 1.338(6)
N10 C33 1.381(7)
N10 C34 1.449(6)
N11 C39 1.336(7)
N11 C35 1.344(7)
N12 C45 1.327(7)
N12 C41 1.353(7)
O1 C6 1.381(7)
O1 C46 1.433(7)
O2 C7 1.363(7)
O2 C47 1.427(7)
O3 C12 1.361(6)
O3 C48 1.427(7)
O4 C13 1.333(7)
O4 C49 1.450(7)
O5 C21 1.371(6)
O5 C50 1.428(7)
O6 C22 1.349(7)
O6 C51 1.445(7)
O7 C27 1.371(7)
O7 C52 1.405(7)
O8 C28 1.343(6)
O8 C53 1.440(7)
O9 C36 1.371(6)
O9 C54 1.425(7)
O10 C37 1.349(6)
O10 C55 1.447(6)
O11 C42 1.375(6)
O11 C56 1.437(7)
O12 C43 1.352(6)
O12 C57 1.441(7)
C2 C3 1.343(8)
C2 H2 0.9500
C3 H3 0.9500
C4 C5 1.500(8)
C4 H4A 0.9900
C4 H4B 0.9900
C5 C6 1.385(8)
C6 C7 1.380(8)
C7 C8 1.391(8)
C8 C9 1.380(8)
C8 H8 0.9500
C9 H9 0.9500
C10 C11 1.511(7)
C10 H10A 0.9900
C10 H10B 0.9900
C11 C12 1.380(7)
C12 C13 1.415(8)
C13 C14 1.375(8)
C14 C15 1.379(8)
C14 H14 0.9500
C15 H15 0.9500
C46 H46A 0.9800
C46 H46B 0.9800
C46 H46C 0.9800
C47 H47A 0.9800
C47 H47B 0.9800
C47 H47C 0.9800
C48 H48A 0.9800
C48 H48B 0.9800
C48 H48C 0.9800
C49 H49A 0.9800
C49 H49B 0.9800
C49 H49C 0.9800
C17 C18 1.339(9)
C17 H17 0.9500
C18 H18 0.9500
C19 C20 1.514(7)
C19 H19A 0.9900
C19 H19B 0.9900
C20 C21 1.361(8)
C21 C22 1.400(8)
C22 C23 1.379(8)
C23 C24 1.367(8)
C23 H23 0.9500
C24 H24 0.9500
C25 C26 1.520(8)
C25 H25A 0.9900
C25 H25B 0.9900
C26 C27 1.395(8)
C27 C28 1.402(8)
C28 C29 1.390(8)
C29 C30 1.380(8)
C29 H29 0.9500
C30 H30 0.9500
C50 H50A 0.9800
C50 H50B 0.9800
C50 H50C 0.9800
C51 H51A 0.9800
C51 H51B 0.9800
C51 H51C 0.9800
C52 H52A 0.9800
C52 H52B 0.9800
C52 H52C 0.9800
C53 H53A 0.9800
C53 H53B 0.9800
C53 H53C 0.9800
C32 C33 1.332(7)
C32 H32 0.9500
C33 H33 0.9500
C34 C35 1.511(7)
C34 H34A 0.9900
C34 H34B 0.9900
C35 C36 1.383(7)
C36 C37 1.388(7)
C37 C38 1.381(8)
C38 C39 1.385(7)
C38 H38 0.9500
C39 H39 0.9500
C40 C41 1.501(7)
C40 H40A 0.9900
C40 H40B 0.9900
C41 C42 1.371(7)
C42 C43 1.392(7)
C43 C44 1.375(8)
C44 C45 1.371(8)
C44 H44 0.9500
C45 H45 0.9500
C54 H54A 0.9800
C54 H54B 0.9800
C54 H54C 0.9800
C55 H55A 0.9800
C55 H55B 0.9800
C55 H55C 0.9800
C56 H56A 0.9800
C56 H56B 0.9800
C56 H56C 0.9800
C57 H57A 0.9800
C57 H15S 0.9800
C57 H57C 0.9800
B1 F2 1.365(7)
B1 F3 1.370(7)
B1 F1 1.383(7)
B1 F4 1.392(7)
B2 F5 1.375(9)
B2 F7 1.387(9)
B2 F6 1.391(9)
B2 F8 1.392(8)
B3 F10 1.344(12)
B3 F9 1.371(12)
B3 F11 1.372(13)
B3 F12 1.380(14)
C1S C2S 1.447(11)
C1S H1S1 0.9801
C1S H1S2 0.9801
C1S H1S3 0.9801
C2S N1S 1.146(9)
C3S C4S 1.451(10)
C3S H3S1 0.9801
C3S H3S2 0.9801
C3S H3S3 0.9801
N2S C4S 1.140(8)
C5S C6S 1.365(13)
C5S H5S1 0.9801
C5S H5S2 0.9801
C5S H5S3 0.9801
C6S N3S 1.179(12)
C11S C12S 1.466(17)
C11S H11A 0.9800
C11S H11B 0.9800
C11S H11C 0.9800
C12S O1S 1.506(14)
C12S H12A 0.9800
C12S H12B 0.9800
C13S C14S 1.56(3)
C13S O1S 1.569(18)
C13S H13A 0.9800
C13S H13B 0.9800
C14S H14A 0.9800
C14S H14B 0.9800
C14S H14C 0.9800
B3A F10A 1.345(14)
B3A F11A 1.368(15)
B3A F9A 1.371(13)
B3A F12A 1.387(16)
C8S C7S 1.18(2)
C8S N4S 1.48(5)
N5S C10S 1.126(17)
C10S C9S 1.19(2)
C7S H7S1 0.9801
C7S H7S2 0.9801
C7S H7S3 0.9801
C9S H9S1 0.9801
C9S H9S2 0.9801
C9S H9S3 0.9801

loop_
_geom_torsion_atom_site_label_1
_geom_torsion_atom_site_label_2
_geom_torsion_atom_site_label_3
_geom_torsion_atom_site_label_4
_geom_torsion
C1 Ag1 Ag2 C16 -178.5(2)
C31 Ag1 Ag2 C16 4.5(2)
N12 Ag1 Ag2 C16 -101.4(2)
N3 Ag1 Ag2 C16 121.48(19)
Ag3 Ag1 Ag2 C16 2.37(15)
C31 Ag1 Ag2 C1 -177.0(2)
N12 Ag1 Ag2 C1 77.2(2)
N3 Ag1 Ag2 C1 -60.0(2)
Ag3 Ag1 Ag2 C1 -179.09(17)
C1 Ag1 Ag2 N4 -61.6(2)
C31 Ag1 Ag2 N4 121.44(19)
N12 Ag1 Ag2 N4 15.6(2)
N3 Ag1 Ag2 N4 -121.58(17)
Ag3 Ag1 Ag2 N4 119.31(13)
C1 Ag1 Ag2 N7 73.5(2)
C31 Ag1 Ag2 N7 -103.4(2)
N12 Ag1 Ag2 N7 150.7(2)
N3 Ag1 Ag2 N7 13.56(18)
Ag3 Ag1 Ag2 N7 -105.55(15)
C1 Ag1 Ag2 Ag3 179.09(17)
C31 Ag1 Ag2 Ag3 2.14(14)
N12 Ag1 Ag2 Ag3 -103.72(16)
N3 Ag1 Ag2 Ag3 119.11(11)
C16 Ag2 Ag3 C31 -179.4(2)
C1 Ag2 Ag3 C31 -1.4(2)
N4 Ag2 Ag3 C31 -104.7(2)
N7 Ag2 Ag3 C31 118.3(2)
Ag1 Ag2 Ag3 C31 -2.13(14)
C1 Ag2 Ag3 C16 178.0(2)
N4 Ag2 Ag3 C16 74.7(2)
N7 Ag2 Ag3 C16 -62.3(2)
Ag1 Ag2 Ag3 C16 177.24(18)
C16 Ag2 Ag3 N8 -59.0(2)
C1 Ag2 Ag3 N8 119.03(19)
N4 Ag2 Ag3 N8 15.72(19)
N7 Ag2 Ag3 N8 -121.26(18)
Ag1 Ag2 Ag3 N8 118.27(12)
C16 Ag2 Ag3 N11 79.1(2)
C1 Ag2 Ag3 N11 -102.95(19)
N4 Ag2 Ag3 N11 153.74(19)
N7 Ag2 Ag3 N11 16.76(19)
Ag1 Ag2 Ag3 N11 -103.71(13)
C16 Ag2 Ag3 Ag1 -177.24(18)
C1 Ag2 Ag3 Ag1 0.77(15)
N4 Ag2 Ag3 Ag1 -102.55(15)
N7 Ag2 Ag3 Ag1 120.47(14)
C1 Ag1 Ag3 C31 176.7(2)
N12 Ag1 Ag3 C31 -56.4(2)
N3 Ag1 Ag3 C31 74.7(2)
Ag2 Ag1 Ag3 C31 177.49(17)
C1 Ag1 Ag3 C16 -3.1(2)
C31 Ag1 Ag3 C16 -179.8(2)
N12 Ag1 Ag3 C16 123.7(2)
N3 Ag1 Ag3 C16 -105.1(2)
Ag2 Ag1 Ag3 C16 -2.33(15)
C1 Ag1 Ag3 N8 -106.7(2)
C31 Ag1 Ag3 N8 76.6(2)
N12 Ag1 Ag3 N8 20.19(19)
N3 Ag1 Ag3 N8 151.34(19)
Ag2 Ag1 Ag3 N8 -105.88(14)
C1 Ag1 Ag3 N11 116.25(19)
C31 Ag1 Ag3 N11 -60.5(2)
N12 Ag1 Ag3 N11 -116.90(17)
N3 Ag1 Ag3 N11 14.25(18)
Ag2 Ag1 Ag3 N11 117.03(12)
C1 Ag1 Ag3 Ag2 -0.78(15)
C31 Ag1 Ag3 Ag2 -177.49(17)
N12 Ag1 Ag3 Ag2 126.07(13)
N3 Ag1 Ag3 Ag2 -102.78(13)
C1 Ag1 N3 C9 155.6(4)
C31 Ag1 N3 C9 -38.4(4)
N12 Ag1 N3 C9 49.0(4)
Ag2 Ag1 N3 C9 -160.9(3)
Ag3 Ag1 N3 C9 -89.4(4)
C1 Ag1 N3 C5 -29.4(4)
C31 Ag1 N3 C5 136.5(4)
N12 Ag1 N3 C5 -136.0(4)
Ag2 Ag1 N3 C5 14.0(4)
Ag3 Ag1 N3 C5 85.6(4)
C16 Ag2 N4 C15 -37.1(5)
C1 Ag2 N4 C15 156.3(4)
N7 Ag2 N4 C15 54.2(4)
Ag1 Ag2 N4 C15 -160.0(4)
Ag3 Ag2 N4 C15 -88.5(4)
C16 Ag2 N4 C11 138.9(4)
C1 Ag2 N4 C11 -27.7(4)
N7 Ag2 N4 C11 -129.8(4)
Ag1 Ag2 N4 C11 16.1(4)
Ag3 Ag2 N4 C11 87.6(4)
C16 Ag2 N7 C24 146.6(5)
C1 Ag2 N7 C24 -44.4(5)
N4 Ag2 N7 C24 45.0(5)
Ag1 Ag2 N7 C24 -94.9(5)
Ag3 Ag2 N7 C24 -168.8(4)
C16 Ag2 N7 C20 -16.1(4)
C1 Ag2 N7 C20 152.8(4)
N4 Ag2 N7 C20 -117.7(4)
Ag1 Ag2 N7 C20 102.3(4)
Ag3 Ag2 N7 C20 28.4(5)
C31 Ag3 N8 C26 138.6(4)
C16 Ag3 N8 C26 -28.4(4)
N11 Ag3 N8 C26 -131.9(4)
Ag2 Ag3 N8 C26 13.9(5)
Ag1 Ag3 N8 C26 86.6(4)
C31 Ag3 N8 C30 -38.0(4)
C16 Ag3 N8 C30 155.0(4)
N11 Ag3 N8 C30 51.5(4)
Ag2 Ag3 N8 C30 -162.6(4)
Ag1 Ag3 N8 C30 -89.9(4)
C31 Ag3 N11 C39 152.6(4)
C16 Ag3 N11 C39 -40.6(4)
N8 Ag3 N11 C39 50.0(4)
Ag2 Ag3 N11 C39 -93.1(4)
Ag1 Ag3 N11 C39 -164.0(4)
C31 Ag3 N11 C35 -27.8(4)
C16 Ag3 N11 C35 139.0(4)
N8 Ag3 N11 C35 -130.4(4)
Ag2 Ag3 N11 C35 86.5(4)
Ag1 Ag3 N11 C35 15.6(4)
C1 Ag1 N12 C45 -39.2(5)
C31 Ag1 N12 C45 150.2(5)
N3 Ag1 N12 C45 49.0(5)
Ag2 Ag1 N12 C45 -93.1(4)
Ag3 Ag1 N12 C45 -168.5(4)
C1 Ag1 N12 C41 139.0(4)
C31 Ag1 N12 C41 -31.5(4)
N3 Ag1 N12 C41 -132.8(4)
Ag2 Ag1 N12 C41 85.1(4)
Ag3 Ag1 N12 C41 9.7(5)
C3 N2 C1 N1 -1.4(6)
C4 N2 C1 N1 176.0(5)
C3 N2 C1 Ag1 -140.1(4)
C4 N2 C1 Ag1 37.3(6)
C3 N2 C1 Ag2 130.8(5)
C4 N2 C1 Ag2 -51.8(7)
C2 N1 C1 N2 0.8(6)
C10 N1 C1 N2 177.1(5)
C2 N1 C1 Ag1 136.1(5)
C10 N1 C1 Ag1 -47.7(7)
C2 N1 C1 Ag2 -135.6(4)
C10 N1 C1 Ag2 40.6(6)
C31 Ag1 C1 N2 -108.7(7)
N12 Ag1 C1 N2 108.5(4)
N3 Ag1 C1 N2 10.1(4)
Ag2 Ag1 C1 N2 -119.1(4)
Ag3 Ag1 C1 N2 -118.3(4)
C31 Ag1 C1 N1 120.4(7)
N12 Ag1 C1 N1 -22.4(5)
N3 Ag1 C1 N1 -120.7(4)
Ag2 Ag1 C1 N1 110.0(5)
Ag3 Ag1 C1 N1 110.8(4)
C31 Ag1 C1 Ag2 10.5(8)
N12 Ag1 C1 Ag2 -132.39(14)
N3 Ag1 C1 Ag2 129.27(15)
Ag3 Ag1 C1 Ag2 0.85(16)
C16 Ag2 C1 N2 117.1(7)
N4 Ag2 C1 N2 -119.8(5)
N7 Ag2 C1 N2 -18.1(5)
Ag1 Ag2 C1 N2 112.1(5)
Ag3 Ag2 C1 N2 111.2(4)
C16 Ag2 C1 N1 -114.7(7)
N4 Ag2 C1 N1 8.5(4)
N7 Ag2 C1 N1 110.2(4)
Ag1 Ag2 C1 N1 -119.7(4)
Ag3 Ag2 C1 N1 -120.5(4)
C16 Ag2 C1 Ag1 5.0(8)
N4 Ag2 C1 Ag1 128.14(16)
N7 Ag2 C1 Ag1 -130.16(15)
Ag3 Ag2 C1 Ag1 -0.85(16)
C1 N1 C2 C3 0.0(7)
C10 N1 C2 C3 -176.1(5)
N1 C2 C3 N2 -0.9(7)
C1 N2 C3 C2 1.4(7)
C4 N2 C3 C2 -176.0(5)
C1 N2 C4 C5 -80.3(7)
C3 N2 C4 C5 96.8(7)
C9 N3 C5 C6 1.3(8)
Ag1 N3 C5 C6 -173.5(4)
C9 N3 C5 C4 178.1(5)
Ag1 N3 C5 C4 3.2(7)
N2 C4 C5 N3 49.7(7)
N2 C4 C5 C6 -133.6(5)
C46 O1 C6 C7 66.6(7)
C46 O1 C6 C5 -115.9(6)
N3 C5 C6 C7 0.3(8)
C4 C5 C6 C7 -176.4(5)
N3 C5 C6 O1 -177.3(5)
C4 C5 C6 O1 6.1(8)
C47 O2 C7 C6 -169.4(5)
C47 O2 C7 C8 11.7(8)
O1 C6 C7 O2 -3.4(8)
C5 C6 C7 O2 179.1(5)
O1 C6 C7 C8 175.5(5)
C5 C6 C7 C8 -2.0(8)
O2 C7 C8 C9 -179.3(5)
C6 C7 C8 C9 1.9(8)
C5 N3 C9 C8 -1.4(8)
Ag1 N3 C9 C8 173.7(4)
C7 C8 C9 N3 -0.3(8)
C1 N1 C10 C11 -84.8(7)
C2 N1 C10 C11 90.9(7)
C15 N4 C11 C12 -0.8(8)
Ag2 N4 C11 C12 -177.0(4)
C15 N4 C11 C10 177.1(5)
Ag2 N4 C11 C10 1.0(6)
N1 C10 C11 N4 53.3(6)
N1 C10 C11 C12 -128.8(5)
C48 O3 C12 C11 -101.3(6)
C48 O3 C12 C13 78.9(7)
N4 C11 C12 O3 -178.4(5)
C10 C11 C12 O3 3.8(8)
N4 C11 C12 C13 1.4(8)
C10 C11 C12 C13 -176.4(5)
C49 O4 C13 C14 5.1(9)
C49 O4 C13 C12 -175.3(5)
O3 C12 C13 O4 -0.4(8)
C11 C12 C13 O4 179.8(5)
O3 C12 C13 C14 179.2(5)
C11 C12 C13 C14 -0.6(8)
O4 C13 C14 C15 178.9(6)
C12 C13 C14 C15 -0.7(9)
C11 N4 C15 C14 -0.6(9)
Ag2 N4 C15 C14 175.6(5)
C13 C14 C15 N4 1.4(9)
C18 N6 C16 N5 0.1(6)
C19 N6 C16 N5 173.6(5)
C18 N6 C16 Ag2 -142.3(4)
C19 N6 C16 Ag2 31.2(6)
C18 N6 C16 Ag3 129.2(5)
C19 N6 C16 Ag3 -57.3(6)
C17 N5 C16 N6 -0.1(6)
C25 N5 C16 N6 176.5(5)
C17 N5 C16 Ag2 137.1(4)
C25 N5 C16 Ag2 -46.4(7)
C17 N5 C16 Ag3 -134.5(4)
C25 N5 C16 Ag3 42.0(6)
C1 Ag2 C16 N6 -125.7(7)
N4 Ag2 C16 N6 112.9(4)
N7 Ag2 C16 N6 10.8(4)
Ag1 Ag2 C16 N6 -121.5(4)
Ag3 Ag2 C16 N6 -118.9(4)
C1 Ag2 C16 N5 101.0(8)
N4 Ag2 C16 N5 -20.4(5)
N7 Ag2 C16 N5 -122.6(5)
Ag1 Ag2 C16 N5 105.2(4)
Ag3 Ag2 C16 N5 107.8(5)
C1 Ag2 C16 Ag3 -6.8(8)
N4 Ag2 C16 Ag3 -128.26(15)
N7 Ag2 C16 Ag3 129.63(16)
Ag1 Ag2 C16 Ag3 -2.60(17)
C31 Ag3 C16 N6 113.3(7)
N8 Ag3 C16 N6 -117.0(4)
N11 Ag3 C16 N6 -13.3(5)
Ag2 Ag3 C16 N6 111.2(5)
Ag1 Ag3 C16 N6 113.8(4)
C31 Ag3 C16 N5 -121.2(7)
N8 Ag3 C16 N5 8.5(4)
N11 Ag3 C16 N5 112.2(4)
Ag2 Ag3 C16 N5 -123.2(4)
Ag1 Ag3 C16 N5 -120.7(4)
C31 Ag3 C16 Ag2 2.1(7)
N8 Ag3 C16 Ag2 131.71(16)
N11 Ag3 C16 Ag2 -124.58(14)
Ag1 Ag3 C16 Ag2 2.57(16)
C16 N5 C17 C18 0.1(7)
C25 N5 C17 C18 -176.4(5)
N5 C17 C18 N6 0.0(7)
C16 N6 C18 C17 -0.1(7)
C19 N6 C18 C17 -173.4(5)
C16 N6 C19 C20 -82.9(6)
C18 N6 C19 C20 89.7(7)
C24 N7 C20 C21 -2.4(9)
Ag2 N7 C20 C21 161.3(4)
C24 N7 C20 C19 178.5(5)
Ag2 N7 C20 C19 -17.8(6)
N6 C19 C20 N7 69.5(6)
N6 C19 C20 C21 -109.7(6)
N7 C20 C21 O5 -173.9(5)
C19 C20 C21 O5 5.2(8)
N7 C20 C21 C22 1.7(9)
C19 C20 C21 C22 -179.2(5)
C50 O5 C21 C20 -108.1(6)
C50 O5 C21 C22 76.4(7)
C51 O6 C22 C23 1.6(9)
C51 O6 C22 C21 179.5(6)
C20 C21 C22 O6 -177.9(5)
O5 C21 C22 O6 -2.3(9)
C20 C21 C22 C23 0.2(9)
O5 C21 C22 C23 175.7(6)
O6 C22 C23 C24 176.7(6)
C21 C22 C23 C24 -1.2(10)
C20 N7 C24 C23 1.3(9)
Ag2 N7 C24 C23 -161.9(5)
C22 C23 C24 N7 0.5(10)
C16 N5 C25 C26 -87.3(6)
C17 N5 C25 C26 88.7(7)
C30 N8 C26 C27 2.8(8)
Ag3 N8 C26 C27 -173.9(4)
C30 N8 C26 C25 177.0(5)
Ag3 N8 C26 C25 0.3(7)
N5 C25 C26 N8 55.0(7)
N5 C25 C26 C27 -130.6(5)
C52 O7 C27 C26 104.4(6)
C52 O7 C27 C28 -80.4(7)
N8 C26 C27 O7 171.7(5)
C25 C26 C27 O7 -2.5(8)
N8 C26 C27 C28 -3.6(9)
C25 C26 C27 C28 -177.8(5)
C53 O8 C28 C29 2.6(8)
C53 O8 C28 C27 -177.6(5)
O7 C27 C28 O8 6.7(8)
C26 C27 C28 O8 -178.0(5)
O7 C27 C28 C29 -173.5(5)
C26 C27 C28 C29 1.8(8)
O8 C28 C29 C30 -179.6(5)
C27 C28 C29 C30 0.5(8)
C26 N8 C30 C29 -0.2(8)
Ag3 N8 C30 C29 176.4(4)
C28 C29 C30 N8 -1.4(9)
C33 N10 C31 N9 -0.5(6)
C34 N10 C31 N9 176.0(4)
C33 N10 C31 Ag1 131.2(4)
C34 N10 C31 Ag1 -52.3(6)
C33 N10 C31 Ag3 -140.5(4)
C34 N10 C31 Ag3 36.0(6)
C32 N9 C31 N10 0.9(6)
C40 N9 C31 N10 173.0(4)
C32 N9 C31 Ag1 -134.3(4)
C40 N9 C31 Ag1 37.7(6)
C32 N9 C31 Ag3 136.8(4)
C40 N9 C31 Ag3 -51.2(6)
C1 Ag1 C31 N10 100.2(8)
N12 Ag1 C31 N10 -115.2(4)
N3 Ag1 C31 N10 -16.7(4)
Ag2 Ag1 C31 N10 109.1(4)
Ag3 Ag1 C31 N10 111.4(4)
C1 Ag1 C31 N9 -132.0(7)
N12 Ag1 C31 N9 12.6(4)
N3 Ag1 C31 N9 111.1(4)
Ag2 Ag1 C31 N9 -123.1(3)
Ag3 Ag1 C31 N9 -120.8(4)
C1 Ag1 C31 Ag3 -11.3(8)
N12 Ag1 C31 Ag3 133.34(16)
N3 Ag1 C31 Ag3 -128.11(14)
Ag2 Ag1 C31 Ag3 -2.35(16)
C16 Ag3 C31 N10 -117.2(7)
N8 Ag3 C31 N10 115.0(4)
N11 Ag3 C31 N10 11.5(4)
Ag2 Ag3 C31 N10 -115.4(4)
Ag1 Ag3 C31 N10 -117.7(4)
C16 Ag3 C31 N9 110.8(7)
N8 Ag3 C31 N9 -17.0(5)
N11 Ag3 C31 N9 -120.5(5)
Ag2 Ag3 C31 N9 112.6(4)
Ag1 Ag3 C31 N9 110.2(5)
C16 Ag3 C31 Ag1 0.6(7)
N8 Ag3 C31 Ag1 -127.26(14)
N11 Ag3 C31 Ag1 129.24(15)
Ag2 Ag3 C31 Ag1 2.34(16)
C31 N9 C32 C33 -1.0(6)
C40 N9 C32 C33 -172.9(5)
N9 C32 C33 N10 0.6(6)
C31 N10 C33 C32 -0.1(6)
C34 N10 C33 C32 -176.5(5)
C31 N10 C34 C35 -83.7(6)
C33 N10 C34 C35 92.3(6)
C39 N11 C35 C36 -0.2(8)
Ag3 N11 C35 C36 -179.8(4)
C39 N11 C35 C34 178.3(5)
Ag3 N11 C35 C34 -1.3(6)
N10 C34 C35 N11 56.3(6)
N10 C34 C35 C36 -125.1(5)
C54 O9 C36 C35 98.5(6)
C54 O9 C36 C37 -88.1(6)
N11 C35 C36 O9 173.9(5)
C34 C35 C36 O9 -4.5(8)
N11 C35 C36 C37 0.5(8)
C34 C35 C36 C37 -178.0(5)
C55 O10 C37 C38 -3.0(8)
C55 O10 C37 C36 177.8(5)
O9 C36 C37 O10 4.9(8)
C35 C36 C37 O10 178.3(5)
O9 C36 C37 C38 -174.4(5)
C35 C36 C37 C38 -1.0(8)
O10 C37 C38 C39 -178.0(5)
C36 C37 C38 C39 1.2(8)
C35 N11 C39 C38 0.5(8)
Ag3 N11 C39 C38 -179.9(4)
C37 C38 C39 N11 -1.0(9)
C31 N9 C40 C41 -85.3(6)
C32 N9 C40 C41 85.6(6)
C45 N12 C41 C42 1.2(8)
Ag1 N12 C41 C42 -177.2(4)
C45 N12 C41 C40 -180.0(5)
Ag1 N12 C41 C40 1.7(7)
N9 C40 C41 N12 54.5(7)
N9 C40 C41 C42 -126.6(5)
N12 C41 C42 O11 174.5(5)
C40 C41 C42 O11 -4.3(8)
N12 C41 C42 C43 -3.1(8)
C40 C41 C42 C43 178.0(5)
C56 O11 C42 C41 110.3(6)
C56 O11 C42 C43 -72.1(7)
C57 O12 C43 C44 -15.3(8)
C57 O12 C43 C42 165.4(5)
C41 C42 C43 O12 -177.9(5)
O11 C42 C43 O12 4.5(8)
C41 C42 C43 C44 2.8(8)
O11 C42 C43 C44 -174.8(5)
O12 C43 C44 C45 -179.9(5)
C42 C43 C44 C45 -0.7(9)
C41 N12 C45 C44 1.1(9)
Ag1 N12 C45 C44 179.4(5)
C43 C44 C45 N12 -1.3(9)
C11S C12S O1S C13S 165.5(17)
C14S C13S O1S C12S 160.1(10)
